data_4133544
loop_
_publ_author_name
'Verbraeken, Bart'
'Hullaert, Jan'
'van Guyse, Joachim'
'Van Hecke, Kristof'
'Winne, Johan'
'Hoogenboom, Richard'

_publ_section_title
;
 The Elusive Seven-Membered Cyclic Imino Ether Tetrahydrooxazepine.
;
_journal_issue 50
_journal_name_full 'Journal of the American Chemical Society'
_journal_page_first 17404
_journal_page_last 17408
_journal_paper_doi 10.1021/jacs.8b10918
_journal_volume 140
_journal_year 2018
_chemical_formula_moiety 'C13 H13 N O2'
_chemical_formula_sum 'C13 H13 N O2'
_chemical_formula_weight 215.24
_space_group_crystal_system orthorhombic
_space_group_IT_number 61
_space_group_name_Hall '-P 2ac 2ab'
_space_group_name_H-M_alt 'P b c a'
_atom_sites_solution_hydrogens geom
_atom_sites_solution_primary direct
_audit_creation_date 2018-02-28
_audit_creation_method
;
Olex2 1.2
(compiled Aug 10 2017 17:28:52 for OlexSys, GUI svn.r5381)
;
_cell_angle_alpha 90
_cell_angle_beta 90
_cell_angle_gamma 90
_cell_formula_units_Z 8
_cell_length_a 9.67683(19)
_cell_length_b 11.05812(17)
_cell_length_c 20.5604(5)
_cell_measurement_reflns_used 8838
_cell_measurement_temperature 100.0(1)
_cell_measurement_theta_max 71.4730
_cell_measurement_theta_min 4.2690
_cell_volume 2200.12(8)
_computing_cell_refinement 'CrysAlisPro 1.171.38.41 (Rigaku OD, 2015)'
_computing_data_collection 'CrysAlisPro 1.171.38.41 (Rigaku OD, 2015)'
_computing_data_reduction 'CrysAlisPro 1.171.38.41 (Rigaku OD, 2015)'
_computing_molecular_graphics 'Olex2 (Dolomanov et al., 2009)'
_computing_publication_material 'Olex2 (Dolomanov et al., 2009)'
_computing_structure_refinement 'ShelXL (Sheldrick, 2015)'
_computing_structure_solution 'ShelXS (Sheldrick, 2008)'
_diffrn_ambient_environment N~2~
_diffrn_ambient_temperature 100.0(1)
_diffrn_detector 'CCD plate'
_diffrn_detector_area_resol_mean 10.4839
_diffrn_detector_type Atlas
_diffrn_measured_fraction_theta_full 0.996
_diffrn_measured_fraction_theta_max 0.993
_diffrn_measurement_details
;
List of Runs (angles in degrees, time in seconds):

  # Type    Start    End  Width  t~exp~   \w     \q     \k     \f   Frames
--------------------------------------------------------------------------
  1  \w    -30.00  70.00   1.00    2.00    --   41.68 -57.00-172.00  100
  2  \w     78.00 178.00   1.00   10.00    --  109.13  72.00-179.00  100
  3  \w     81.00 178.00   1.00   10.00    --  109.13  57.00 -31.00   97
  4  \w     28.00  98.00   1.00   10.00    --  109.13 -97.00 -43.00   70
  5  \w    101.00 178.00   1.00   10.00    --  109.13  97.00  64.00   77
  6  \w   -115.00 -14.00   1.00    2.00    --  -41.68 -57.00-120.00  101
  7  \w     23.00  98.00   1.00    2.00    --   41.68-125.00-180.00   75
  8  \w     23.00  98.00   1.00    2.00    --   41.68-125.00  60.00   75
  9  \w     36.00 135.00   1.00   10.00    --  109.13 -45.00 -60.00   99
 10  \w     81.00 178.00   1.00   10.00    --  109.13  30.00 150.00   97
 11  \w     26.00 109.00   1.00   10.00    --  109.13 -94.00  30.00   83
 12  \w   -118.00  -9.00   1.00    2.00    --  -41.68 -77.00 -30.00  109
 13  \w   -115.00 -14.00   1.00    2.00    --  -41.68 -57.00   0.00  101
 14  \w   -115.00 -14.00   1.00    2.00    --  -41.68 -57.00 120.00  101
 15  \w     26.00 109.00   1.00   10.00    --  109.13 -94.00 150.00   83
 16  \w     80.00 178.00   1.00   10.00    --  109.13  61.00  30.00   98
 17  \w     83.00 178.00   1.00   10.00    --  109.13  45.00  90.00   95
 18  \w     26.00 109.00   1.00   10.00    --  109.13 -94.00-120.00   83
 19  \w     77.00 178.00   1.00   10.00    --  109.13  77.00-150.00  101
 20  \w     83.00 178.00   1.00   10.00    --  109.13  45.00 -90.00   95
 21  \w   -118.00  -9.00   1.00    2.00    --  -41.68 -77.00-150.00  109
 22  \w   -118.00  -9.00   1.00    2.00    --  -41.68 -77.00 120.00  109
 23  \w      1.00  83.00   1.00    2.00    --   41.68 -99.00 -30.00   82
 24  \w     80.00 178.00   1.00   10.00    --  109.13  61.00 150.00   98
 25  \w     80.00 178.00   1.00   10.00    --  109.13  61.00   0.00   98
 26  \w     80.00 178.00   1.00   10.00    --  109.13  61.00  90.00   98
 27  \w     83.00 178.00   1.00   10.00    --  109.13  45.00 -60.00   95
 28  \w     77.00 178.00   1.00   10.00    --  109.13  77.00  30.00  101
 29  \w     80.00 178.00   1.00   10.00    --  109.13  61.00 -60.00   98
 30  \w    -33.00  66.00   1.00    2.00    --   41.68 -38.00  30.00   99
 31  \w     17.00 116.00   1.00    2.00    --   41.68  38.00 -90.00   99
 32  \w      9.00 118.00   1.00    2.00    --   41.68  77.00 120.00  109
 33  \w     80.00 178.00   1.00   10.00    --  109.13  61.00-180.00   98
;
_diffrn_measurement_device 'four-circle diffractometer'
_diffrn_measurement_device_type 'SuperNova, Dual, Cu at zero, Atlas'
_diffrn_measurement_method '\w scans'
_diffrn_orient_matrix_type 'CrysAlisPro convention (1999,Acta A55,543-557)'
_diffrn_orient_matrix_UB_11 -0.0232281000
_diffrn_orient_matrix_UB_12 0.1288126000
_diffrn_orient_matrix_UB_13 0.0264333000
_diffrn_orient_matrix_UB_21 -0.1065229000
_diffrn_orient_matrix_UB_22 0.0237135000
_diffrn_orient_matrix_UB_23 -0.0542191000
_diffrn_orient_matrix_UB_31 -0.1159251000
_diffrn_orient_matrix_UB_32 -0.0476201000
_diffrn_orient_matrix_UB_33 0.0444540000
_diffrn_radiation_monochromator mirror
_diffrn_radiation_probe x-ray
_diffrn_radiation_type CuK\a
_diffrn_radiation_wavelength 1.54184
_diffrn_reflns_av_R_equivalents 0.0775
_diffrn_reflns_av_unetI/netI 0.0252
_diffrn_reflns_Laue_measured_fraction_full 0.996
_diffrn_reflns_Laue_measured_fraction_max 0.993
_diffrn_reflns_limit_h_max 11
_diffrn_reflns_limit_h_min -11
_diffrn_reflns_limit_k_max 13
_diffrn_reflns_limit_k_min -13
_diffrn_reflns_limit_l_max 25
_diffrn_reflns_limit_l_min -25
_diffrn_reflns_number 38730
_diffrn_reflns_point_group_measured_fraction_full 0.996
_diffrn_reflns_point_group_measured_fraction_max 0.993
_diffrn_reflns_theta_full 67.684
_diffrn_reflns_theta_max 75.329
_diffrn_reflns_theta_min 4.301
_diffrn_source 'micro-focus sealed X-ray tube'
_diffrn_source_type 'SuperNova (Cu) X-ray Source'
_exptl_absorpt_coefficient_mu 0.712
_exptl_absorpt_correction_T_max 0.990
_exptl_absorpt_correction_T_min 0.950
_exptl_absorpt_correction_type gaussian
_exptl_absorpt_process_details
;
CrysAlisPro 1.171.38.41 (Rigaku Oxford Diffraction, 2015)
Numerical absorption correction based on gaussian integration over
			a multifaceted crystal model
Empirical absorption correction using spherical harmonics,
 implemented in SCALE3 ABSPACK scaling algorithm.
;
_exptl_crystal_colour 'clear colourless'
_exptl_crystal_colour_lustre clear
_exptl_crystal_colour_primary colourless
_exptl_crystal_density_diffrn 1.300
_exptl_crystal_description 'rect. Prism'
_exptl_crystal_F_000 912
_exptl_crystal_size_max 0.285
_exptl_crystal_size_mid 0.061
_exptl_crystal_size_min 0.055
_refine_diff_density_max 0.187
_refine_diff_density_min -0.263
_refine_diff_density_rms 0.042
_refine_ls_extinction_method none
_refine_ls_goodness_of_fit_ref 1.082
_refine_ls_hydrogen_treatment constr
_refine_ls_matrix_type full
_refine_ls_number_parameters 145
_refine_ls_number_reflns 2254
_refine_ls_number_restraints 0
_refine_ls_restrained_S_all 1.082
_refine_ls_R_factor_all 0.0573
_refine_ls_R_factor_gt 0.0461
_refine_ls_shift/su_max 0.000
_refine_ls_shift/su_mean 0.000
_refine_ls_structure_factor_coef Fsqd
_refine_ls_weighting_details 'w=1/[\s^2^(Fo^2^)+(0.0504P)^2^+0.8965P] where P=(Fo^2^+2Fc^2^)/3'
_refine_ls_weighting_scheme calc
_refine_ls_wR_factor_gt 0.1144
_refine_ls_wR_factor_ref 0.1223
_reflns_Friedel_coverage 0.000
_reflns_number_gt 1843
_reflns_number_total 2254
_reflns_threshold_expression 'I > 2\s(I)'
_cod_data_source_file ja8b10918_si_003.cif
_cod_data_source_block rh079
_cod_database_code 4133544
_shelxl_version_number 2013-4
_chemical_oxdiff_formula 'C13 H13 N O2'
_shelx_space_group_comment
;
The symmetry employed for this shelxl refinement is uniquely defined
by the following loop, which should always be used as a source of
symmetry information in preference to the above space-group names.
They are only intended as comments.
;
_reflns_odcompleteness_completeness 99.96
_reflns_odcompleteness_iscentric 1
_reflns_odcompleteness_theta 66.97
_olex2_refinement_description
;
1. Fixed Uiso
 At 1.2 times of:
  All C(H) groups, All C(H,H) groups
2.a Secondary CH2 refined with riding coordinates:
 C2(H2A,H2B), C3(H3A,H3B), C4(H4A,H4B), C5(H5A,H5B)
2.b Aromatic/amide H refined with riding coordinates:
 C8(H8), C9(H9), C10(H10), C11(H11), C13(H13)
;
_olex2_exptl_crystal_mounting_method 'mounted on a nylon loop'
_olex2_submission_special_instructions 'No special instructions were received'
_oxdiff_exptl_absorpt_empirical_details
;
Empirical correction (ABSPACK) includes:
- Absorption correction using spherical harmonics
- Frame scaling
;
_oxdiff_exptl_absorpt_empirical_full_max 1.555
_oxdiff_exptl_absorpt_empirical_full_min 0.663

loop_
_space_group_symop_operation_xyz
'x, y, z'
'-x+1/2, -y, z+1/2'
'x+1/2, -y+1/2, -z'
'-x, y+1/2, -z+1/2'
'-x, -y, -z'
'x-1/2, y, -z-1/2'
'-x-1/2, y-1/2, z'
'x, -y-1/2, z-1/2'

loop_
_atom_site_label
_atom_site_type_symbol
_atom_site_fract_x
_atom_site_fract_y
_atom_site_fract_z
_atom_site_U_iso_or_equiv
_atom_site_adp_type
_atom_site_occupancy
_atom_site_site_symmetry_order
_atom_site_calc_flag
_atom_site_refinement_flags_posn
O1 O 0.06209(12) 0.59288(10) 0.05545(6) 0.0351(3) Uani 1 1 d .
O2 O 0.32763(11) 0.76724(10) 0.13437(6) 0.0326(3) Uani 1 1 d .
N1 N 0.07635(14) 0.80328(12) 0.07418(7) 0.0331(3) Uani 1 1 d .
C1 C 0.12056(17) 0.69645(14) 0.07967(8) 0.0306(4) Uani 1 1 d .
C2 C -0.07275(18) 0.56411(16) 0.08180(10) 0.0378(4) Uani 1 1 d .
H2A H -0.0729 0.5817 0.1290 0.045 Uiso 1 1 calc R
H2B H -0.0901 0.4765 0.0763 0.045 Uiso 1 1 calc R
C3 C -0.18828(18) 0.63402(17) 0.04981(10) 0.0399(4) Uani 1 1 d .
H3A H -0.2778 0.6037 0.0664 0.048 Uiso 1 1 calc R
H3B H -0.1857 0.6188 0.0024 0.048 Uiso 1 1 calc R
C4 C -0.18022(17) 0.76940(17) 0.06162(9) 0.0373(4) Uani 1 1 d .
H4A H -0.1865 0.7848 0.1090 0.045 Uiso 1 1 calc R
H4B H -0.2606 0.8088 0.0407 0.045 Uiso 1 1 calc R
C5 C -0.04787(18) 0.82686(15) 0.03566(10) 0.0368(4) Uani 1 1 d .
H5A H -0.0320 0.7970 -0.0091 0.044 Uiso 1 1 calc R
H5B H -0.0617 0.9154 0.0331 0.044 Uiso 1 1 calc R
C6 C 0.25159(17) 0.66981(14) 0.11187(8) 0.0309(4) Uani 1 1 d .
C7 C 0.44233(17) 0.71666(16) 0.16321(9) 0.0331(4) Uani 1 1 d .
C8 C 0.54598(19) 0.78029(19) 0.19484(9) 0.0410(4) Uani 1 1 d .
H8 H 0.5453 0.8660 0.1977 0.049 Uiso 1 1 calc R
C9 C 0.6505(2) 0.7112(2) 0.22200(10) 0.0476(5) Uani 1 1 d .
H9 H 0.7238 0.7505 0.2443 0.057 Uiso 1 1 calc R
C10 C 0.6510(2) 0.5850(2) 0.21743(10) 0.0467(5) Uani 1 1 d .
H10 H 0.7246 0.5408 0.2366 0.056 Uiso 1 1 calc R
C11 C 0.54709(19) 0.52322(19) 0.18569(9) 0.0415(4) Uani 1 1 d .
H11 H 0.5483 0.4375 0.1827 0.050 Uiso 1 1 calc R
C12 C 0.43960(17) 0.59097(16) 0.15802(9) 0.0335(4) Uani 1 1 d .
C13 C 0.31342(17) 0.56281(15) 0.12411(8) 0.0332(4) Uani 1 1 d .
H13 H 0.2804 0.4847 0.1127 0.040 Uiso 1 1 calc R

loop_
_atom_site_aniso_label
_atom_site_aniso_U_11
_atom_site_aniso_U_22
_atom_site_aniso_U_33
_atom_site_aniso_U_23
_atom_site_aniso_U_13
_atom_site_aniso_U_12
O1 0.0285(6) 0.0278(6) 0.0491(7) -0.0062(5) -0.0024(5) -0.0017(4)
O2 0.0266(6) 0.0292(6) 0.0420(6) -0.0028(5) -0.0013(5) -0.0025(4)
N1 0.0268(7) 0.0293(7) 0.0433(8) -0.0001(6) 0.0014(6) 0.0005(5)
C1 0.0255(8) 0.0283(8) 0.0379(8) -0.0031(6) 0.0014(7) -0.0022(6)
C2 0.0317(9) 0.0329(8) 0.0489(10) 0.0020(7) -0.0031(8) -0.0078(7)
C3 0.0288(9) 0.0414(10) 0.0494(10) -0.0011(8) -0.0034(8) -0.0051(7)
C4 0.0257(9) 0.0413(10) 0.0450(10) -0.0030(8) -0.0015(7) 0.0034(7)
C5 0.0314(9) 0.0311(8) 0.0479(10) 0.0031(7) -0.0024(8) 0.0028(7)
C6 0.0261(8) 0.0286(7) 0.0379(8) -0.0034(6) 0.0018(7) -0.0030(6)
C7 0.0261(8) 0.0387(9) 0.0344(8) -0.0004(7) 0.0014(6) 0.0000(7)
C8 0.0353(9) 0.0484(10) 0.0394(9) -0.0018(8) -0.0003(8) -0.0074(8)
C9 0.0328(10) 0.0709(14) 0.0392(10) 0.0001(9) -0.0061(8) -0.0058(9)
C10 0.0362(10) 0.0633(13) 0.0405(10) 0.0044(9) -0.0037(8) 0.0083(9)
C11 0.0374(10) 0.0477(10) 0.0393(10) 0.0026(8) -0.0010(8) 0.0087(8)
C12 0.0290(8) 0.0372(9) 0.0344(8) -0.0005(7) 0.0031(7) 0.0028(7)
C13 0.0304(8) 0.0293(8) 0.0399(9) -0.0020(7) 0.0018(7) 0.0012(6)

loop_
_atom_type_symbol
_atom_type_description
_atom_type_scat_dispersion_real
_atom_type_scat_dispersion_imag
_atom_type_scat_source
C C 0.0181 0.0091 'International Tables Vol C Tables 4.2.6.8 and 6.1.1.4'
H H 0.0000 0.0000 'International Tables Vol C Tables 4.2.6.8 and 6.1.1.4'
N N 0.0311 0.0180 'International Tables Vol C Tables 4.2.6.8 and 6.1.1.4'
O O 0.0492 0.0322 'International Tables Vol C Tables 4.2.6.8 and 6.1.1.4'

loop_
_exptl_crystal_face_index_h
_exptl_crystal_face_index_k
_exptl_crystal_face_index_l
_exptl_crystal_face_perp_dist
-5 0 8 0.0177
5 0 -8 0.0374
0 7 1 0.1340
5 -3 -5 0.0614
5 1 8 0.0135
-4 -2 8 0.0476
0 2 -13 0.0812
-5 0 -9 0.0258
3 -1 -12 0.0423
-3 -6 -5 0.1108
-3 0 11 0.0132

loop_
_geom_angle_atom_site_label_1
_geom_angle_atom_site_label_2
_geom_angle_atom_site_label_3
_geom_angle
C1 O1 C2 114.80(13)
C7 O2 C6 104.84(13)
C1 N1 C5 119.61(15)
O1 C1 C6 110.76(14)
N1 C1 O1 127.57(16)
N1 C1 C6 121.60(15)
O1 C2 C3 113.05(15)
C2 C3 C4 113.39(15)
C3 C4 C5 113.43(15)
N1 C5 C4 115.21(15)
O2 C6 C1 117.12(14)
C13 C6 O2 112.60(15)
C13 C6 C1 130.27(15)
O2 C7 C8 125.35(17)
O2 C7 C12 110.89(15)
C8 C7 C12 123.74(17)
C9 C8 C7 115.91(19)
C8 C9 C10 121.73(19)
C11 C10 C9 121.55(19)
C10 C11 C12 117.90(19)
C7 C12 C11 119.17(17)
C7 C12 C13 105.59(15)
C11 C12 C13 135.21(17)
C6 C13 C12 106.06(15)

loop_
_geom_bond_atom_site_label_1
_geom_bond_atom_site_label_2
_geom_bond_distance
O1 C1 1.3711(19)
O1 C2 1.448(2)
O2 C6 1.3844(19)
O2 C7 1.377(2)
N1 C1 1.261(2)
N1 C5 1.463(2)
C1 C6 1.460(2)
C2 C3 1.510(2)
C3 C4 1.519(3)
C4 C5 1.526(2)
C6 C13 1.350(2)
C7 C8 1.387(3)
C7 C12 1.394(2)
C8 C9 1.385(3)
C9 C10 1.398(3)
C10 C11 1.380(3)
C11 C12 1.402(2)
C12 C13 1.440(2)

loop_
_exptl_oxdiff_crystal_face_indexfrac_h
_exptl_oxdiff_crystal_face_indexfrac_k
_exptl_oxdiff_crystal_face_indexfrac_l
_exptl_oxdiff_crystal_face_x
_exptl_oxdiff_crystal_face_y
_exptl_oxdiff_crystal_face_z
-4.9984 0.0001 7.9965 0.3275 0.0989 0.9349
4.9984 -0.0001 -7.9965 -0.3275 -0.0989 -0.9349
-0.0108 6.9993 0.9958 0.9282 0.1131 -0.2878
5.0032 -2.9985 -4.9940 -0.6345 -0.3333 -0.6592
4.9973 1.0060 8.0059 0.2251 -0.9425 -0.2713
-3.9956 -1.9990 7.9987 0.0468 -0.0555 0.9140
-0.0035 1.9946 -13.0037 -0.0867 0.7527 -0.6726
-4.9989 -0.0066 -9.0067 -0.1228 1.0207 0.1794
3.0004 -1.0028 -11.9986 -0.5160 0.3072 -0.8335
-2.9900 -6.0029 -5.0002 -0.8360 0.4473 0.4102
-2.9989 0.0025 10.9990 0.3607 -0.2768 0.8365
